data_9000726
loop_
_publ_author_name
'Foit, F. F.'
'Rosenberg, P. E.'

_publ_section_title
;
 The structure of vanadium-bearing tourmaline and its implications regarding
 tourmaline solid solutions
;
_journal_name_full 'American Mineralogist'
_journal_page_first 788
_journal_page_last 798
_journal_volume 64
_journal_year 1979
_chemical_formula_sum 'Al5.94 B3 Ca0.36 Cr0.18 Fe0.18 H3 Mg2.04 Na0.46 O31 Si5.64 Ti0.06 V1.11'
_chemical_name_mineral Dravite
_space_group_IT_number 160
_symmetry_space_group_name_Hall 'R 3 -2"'
_symmetry_space_group_name_H-M 'R 3 m :H'
_cell_angle_alpha 90
_cell_angle_beta 90
_cell_angle_gamma 120
_cell_length_a 15.967
_cell_length_b 15.967
_cell_length_c 7.191
_cell_formula_units_Z 3
_cell_volume 1587.693
_exptl_crystal_density_diffrn 3.149
_cod_original_sg_symbol_H-M 'R 3 m'
_cod_original_formula_sum 'Na.46 Ca.36 Mg2.04 V1.11 Cr.18 Fe.18 Al5.94 Ti.06 B3 Si5.64 O31 H3'
_cod_database_code 9000726

loop_
_symmetry_equiv_pos_as_xyz
x,y,z
2/3+x,1/3+y,1/3+z
1/3+x,2/3+y,2/3+z
x,x-y,z
2/3+x,1/3+x-y,1/3+z
1/3+x,2/3+x-y,2/3+z
-y,-x,z
2/3-y,1/3-x,1/3+z
1/3-y,2/3-x,2/3+z
-x+y,y,z
2/3-x+y,1/3+y,1/3+z
1/3-x+y,2/3+y,2/3+z
-y,x-y,z
2/3-y,1/3+x-y,1/3+z
1/3-y,2/3+x-y,2/3+z
-x+y,-x,z
2/3-x+y,1/3-x,1/3+z
1/3-x+y,2/3-x,2/3+z

loop_
_atom_site_aniso_label
_atom_site_aniso_U_11
_atom_site_aniso_U_22
_atom_site_aniso_U_33
_atom_site_aniso_U_12
_atom_site_aniso_U_13
_atom_site_aniso_U_23
Na 0.01899 0.01899 0.01755 0.00949 0.00000 0.00000
Ca 0.01899 0.01899 0.01755 0.00949 0.00000 0.00000
Mg 0.01899 0.01899 0.01755 0.00949 0.00000 0.00000
Mg2 0.00562 0.00407 0.00802 0.00281 -0.00237 -0.00118
V2 0.00562 0.00407 0.00802 0.00281 -0.00237 -0.00118
Cr2 0.00562 0.00407 0.00802 0.00281 -0.00237 -0.00118
Fe2 0.00562 0.00407 0.00802 0.00281 -0.00237 -0.00118
Al3 0.00426 0.00494 0.00474 0.00213 0.00005 0.00055
V3 0.00426 0.00494 0.00474 0.00213 0.00005 0.00055
Ti3 0.00426 0.00494 0.00474 0.00213 0.00005 0.00055
B 0.00446 0.00397 0.00726 0.00199 -0.00005 -0.00010
Si 0.00378 0.00378 0.00503 0.00174 -0.00010 -0.00045
Al 0.00378 0.00378 0.00503 0.00174 -0.00010 -0.00045
O1 0.01095 0.01095 0.00893 0.00547 0.00000 0.00000
O2 0.00959 0.00465 0.01417 0.00232 0.00055 0.00111
O3 0.01811 0.01007 0.00634 0.00906 0.00055 0.00028
O4 0.00727 0.01521 0.01043 0.00760 -0.00071 -0.00141
O5 0.01744 0.00688 0.01100 0.00872 0.00020 0.00010
O6 0.00843 0.00794 0.00571 0.00426 -0.00040 -0.00106
O7 0.00707 0.00610 0.00770 0.00136 -0.00151 -0.00076
O8 0.00349 0.00775 0.01268 0.00262 0.00096 0.00201

loop_
_atom_site_label
_atom_site_fract_x
_atom_site_fract_y
_atom_site_fract_z
_atom_site_occupancy
Na 0.00000 0.00000 0.21764 0.46000
Ca 0.00000 0.00000 0.21764 0.36000
Mg 0.00000 0.00000 0.21764 0.18000
Mg2 0.12353 0.06177 0.63364 0.62000
V2 0.12353 0.06177 0.63364 0.25000
Cr2 0.12353 0.06177 0.63364 0.06000
Fe2 0.12353 0.06177 0.63364 0.06000
Al3 0.29782 0.26152 0.61011 0.93000
V3 0.29782 0.26152 0.61011 0.06000
Ti3 0.29782 0.26152 0.61011 0.01000
B 0.10976 0.21952 0.45178 1.00000
Si 0.19173 0.18990 0.00000 0.94000
Al 0.19173 0.18990 0.00000 0.06000
O1 0.00000 0.00000 0.77026 1.00000
O2 0.06085 0.12170 0.48140 1.00000
O3 0.26387 0.13194 0.50919 1.00000
O4 0.09306 0.18612 0.07162 1.00000
O5 0.18444 0.09222 0.09256 1.00000
O6 0.19548 0.18576 0.77616 1.00000
O7 0.28559 0.28536 0.07803 1.00000
O8 0.20903 0.26984 0.43879 1.00000
H 0.26150 0.13075 0.39010 1.00000
